data_2108132
loop_
_publ_author_name
'Pavan, Mysore. S'
'Sarkar, Sounak'
'Row, Tayur N. Guru'

_publ_section_title
;
 Exploring the rare S---H&#x00B7;&#x00B7;&#x00B7;S hydrogen bond using
 charge density analysis in isomers of mercaptobenzoic acid
;
_journal_issue 4
_journal_name_full 'Acta Crystallographica Section B'
_journal_page_first 626
_journal_page_last 633
_journal_paper_doi 10.1107/S2052520617008344
_journal_volume 73
_journal_year 2017
_chemical_formula_sum 'C7 H6 O2 S'
_chemical_formula_weight 154.18
_space_group_crystal_system triclinic
_space_group_IT_number 2
_space_group_name_Hall '-P 1'
_space_group_name_H-M_alt 'P -1'
_symmetry_space_group_name_Hall '-P 1'
_symmetry_space_group_name_H-M 'P -1'
_atom_sites_solution_hydrogens difmap
_audit_creation_method SHELXL-2016/6
_cell_angle_alpha 91.302(7)
_cell_angle_beta 93.062(7)
_cell_angle_gamma 92.925(8)
_cell_formula_units_Z 2
_cell_length_a 3.8630(3)
_cell_length_b 6.0337(6)
_cell_length_c 14.4721(10)
_cell_measurement_temperature 120(2)
_cell_volume 336.29(5)
_computing_structure_refinement 'SHELXL-2016/6 (Sheldrick, 2016)'
_diffrn_ambient_temperature 120(2)
_diffrn_measured_fraction_theta_full 0.999
_diffrn_measured_fraction_theta_max 0.999
_diffrn_measurement_device_type 'Xcalibur, Eos, Nova'
_diffrn_radiation_type MoK\a
_diffrn_radiation_wavelength 0.71073
_diffrn_reflns_av_R_equivalents 0.0368
_diffrn_reflns_limit_h_max 4
_diffrn_reflns_limit_h_min -4
_diffrn_reflns_limit_k_max 7
_diffrn_reflns_limit_k_min -7
_diffrn_reflns_limit_l_max 18
_diffrn_reflns_limit_l_min -18
_diffrn_reflns_number 4199
_diffrn_reflns_theta_full 25.242
_diffrn_reflns_theta_max 26.366
_diffrn_reflns_theta_min 2.820
_exptl_absorpt_coefficient_mu 0.405
_exptl_crystal_density_diffrn 1.523
_exptl_crystal_F_000 160
_refine_diff_density_max 0.313
_refine_diff_density_min -0.217
_refine_ls_extinction_method none
_refine_ls_goodness_of_fit_ref 1.061
_refine_ls_hydrogen_treatment refall
_refine_ls_matrix_type full
_refine_ls_number_parameters 115
_refine_ls_number_reflns 1375
_refine_ls_number_restraints 0
_refine_ls_restrained_S_all 1.061
_refine_ls_R_factor_all 0.0540
_refine_ls_R_factor_gt 0.0408
_refine_ls_shift/su_max 0.000
_refine_ls_shift/su_mean 0.000
_refine_ls_structure_factor_coef Fsqd
_refine_ls_weighting_details 'w=1/[\s^2^(Fo^2^)+(0.0506P)^2^+0.0164P] where P=(Fo^2^+2Fc^2^)/3'
_refine_ls_weighting_scheme calc
_refine_ls_wR_factor_gt 0.0952
_refine_ls_wR_factor_ref 0.1037
_reflns_number_gt 1117
_reflns_number_total 1375
_reflns_threshold_expression 'I > 2\s(I)'
_cod_data_source_file lc5088sup1.cif
_cod_data_source_block 3
_cod_original_cell_volume 336.28(5)
_cod_database_code 2108132
_shelx_space_group_comment
;
The symmetry employed for this shelxl refinement is uniquely defined
by the following loop, which should always be used as a source of
symmetry information in preference to the above space-group names.
They are only intended as comments.
;

loop_
_space_group_symop_operation_xyz
'x, y, z'
'-x, -y, -z'

loop_
_atom_site_type_symbol
_atom_site_label
_atom_site_fract_x
_atom_site_fract_y
_atom_site_fract_z
_atom_site_U_iso_or_equiv
_atom_site_adp_type
_atom_site_calc_flag
_atom_site_occupancy
S S1 0.91179(15) 0.22586(11) 0.07360(4) 0.0292(2) Uani d 1
O O1 0.4419(4) 0.9839(3) 0.38571(10) 0.0250(4) Uani d 1
O O2 0.7245(4) 0.7546(3) 0.47942(10) 0.0285(4) Uani d 1
C C1 0.6939(5) 0.6708(4) 0.31941(14) 0.0190(5) Uani d 1
C C4 0.8339(5) 0.3972(4) 0.17025(14) 0.0203(5) Uani d 1
C C7 0.6089(5) 0.8168(4) 0.39730(14) 0.0202(5) Uani d 1
C C5 0.9219(6) 0.3353(4) 0.26057(15) 0.0213(5) Uani d 1
C C6 0.8527(5) 0.4720(4) 0.33414(15) 0.0213(5) Uani d 1
C C3 0.6762(5) 0.5969(4) 0.15475(14) 0.0228(5) Uani d 1
C C2 0.6071(5) 0.7317(4) 0.22878(14) 0.0207(5) Uani d 1
H H1O 0.500(6) 0.871(4) 0.2185(16) 0.029(6) Uiso d 1
H H6 0.906(5) 0.434(4) 0.3929(16) 0.023(6) Uiso d 1
H H3 0.619(6) 0.638(4) 0.0918(16) 0.027(6) Uiso d 1
H H5 1.029(6) 0.201(4) 0.2713(16) 0.029(7) Uiso d 1
H H2 0.643(8) 0.849(6) 0.520(2) 0.075(11) Uiso d 1
H H1S 1.116(11) 0.104(8) 0.110(3) 0.149(17) Uiso d 1

loop_
_atom_site_aniso_label
_atom_site_aniso_U_11
_atom_site_aniso_U_22
_atom_site_aniso_U_33
_atom_site_aniso_U_12
_atom_site_aniso_U_13
_atom_site_aniso_U_23
S1 0.0328(4) 0.0314(4) 0.0235(3) 0.0059(3) 0.0028(2) -0.0077(2)
O1 0.0326(9) 0.0239(10) 0.0192(8) 0.0088(7) 0.0006(6) 0.0004(6)
O2 0.0393(10) 0.0307(10) 0.0163(8) 0.0138(8) -0.0014(7) -0.0003(7)
C1 0.0169(11) 0.0210(12) 0.0189(10) -0.0006(9) 0.0010(8) -0.0009(8)
C4 0.0148(11) 0.0241(13) 0.0216(11) -0.0017(9) 0.0030(8) -0.0034(9)
C7 0.0188(11) 0.0213(13) 0.0200(10) -0.0034(10) 0.0010(8) 0.0020(9)
C5 0.0217(11) 0.0188(13) 0.0232(11) 0.0010(10) 0.0005(9) -0.0009(9)
C6 0.0208(11) 0.0243(13) 0.0187(11) 0.0007(10) -0.0016(9) 0.0039(9)
C3 0.0240(12) 0.0274(13) 0.0169(11) 0.0015(10) -0.0009(9) 0.0007(9)
C2 0.0199(11) 0.0210(13) 0.0212(11) 0.0022(10) -0.0006(9) 0.0025(9)

loop_
_atom_type_symbol
_atom_type_description
_atom_type_scat_dispersion_real
_atom_type_scat_dispersion_imag
_atom_type_scat_source
C C 0.0033 0.0016 'International Tables Vol C Tables 4.2.6.8 and 6.1.1.4'
H H 0.0000 0.0000 'International Tables Vol C Tables 4.2.6.8 and 6.1.1.4'
O O 0.0106 0.0060 'International Tables Vol C Tables 4.2.6.8 and 6.1.1.4'
S S 0.1246 0.1234 'International Tables Vol C Tables 4.2.6.8 and 6.1.1.4'

loop_
_geom_angle_atom_site_label_1
_geom_angle_atom_site_label_2
_geom_angle_atom_site_label_3
_geom_angle
C4 S1 H1S 100(2)
C7 O2 H2 106(2)
C6 C1 C2 119.2(2)
C6 C1 C7 121.50(19)
C2 C1 C7 119.3(2)
C3 C4 C5 120.0(2)
C3 C4 S1 118.45(16)
C5 C4 S1 121.55(18)
O1 C7 O2 123.0(2)
O1 C7 C1 122.18(19)
O2 C7 C1 114.8(2)
C6 C5 C4 119.8(2)
C6 C5 H5 119.9(15)
C4 C5 H5 120.3(15)
C5 C6 C1 120.6(2)
C5 C6 H6 121.0(15)
C1 C6 H6 118.4(15)
C2 C3 C4 119.7(2)
C2 C3 H3 121.2(14)
C4 C3 H3 119.1(14)
C3 C2 C1 120.7(2)
C3 C2 H1O 120.1(14)
C1 C2 H1O 119.2(14)

loop_
_geom_bond_atom_site_label_1
_geom_bond_atom_site_label_2
_geom_bond_distance
S1 C4 1.768(2)
S1 H1S 1.21(5)
O1 C7 1.234(3)
O2 C7 1.317(3)
O2 H2 0.88(3)
C1 C6 1.390(3)
C1 C2 1.398(3)
C1 C7 1.476(3)
C4 C3 1.395(3)
C4 C5 1.397(3)
C5 C6 1.378(3)
C5 H5 0.94(2)
C6 H6 0.90(2)
C3 C2 1.376(3)
C3 H3 0.97(2)
C2 H1O 0.97(2)

_cod_database_fobs_code 2108132
